data_1515077
loop_
_publ_author_name
'Liu, Demin'
'Wu, Haohan'
'Wang, Shunzhi'
'Xie, Zhigang'
'Li, Jing'
'Lin, Wenbin'

_publ_section_title
;
 A high connectivity metal--organic framework with exceptional hydrogen
 and methane uptake capacities
;
_journal_issue 10
_journal_name_full 'Chemical Science'
_journal_page_first 3032
_journal_paper_doi 10.1039/c2sc20601c
_journal_volume 3
_journal_year 2012
_chemical_formula_sum 'C81 H28 Cu2 O18'
_chemical_formula_weight 1416.11
_chemical_name_systematic
;
?
;
_space_group_IT_number 50
_symmetry_cell_setting orthorhombic
_symmetry_space_group_name_Hall '-P 2ab 2b'
_symmetry_space_group_name_H-M 'P b a n :2'
_atom_sites_solution_hydrogens geom
_atom_sites_solution_primary direct
_atom_sites_solution_secondary difmap
_audit_creation_method SHELXL-97
_cell_angle_alpha 90.00
_cell_angle_beta 90.00
_cell_angle_gamma 90.00
_cell_formula_units_Z 4
_cell_length_a 28.532(3)
_cell_length_b 33.426(3)
_cell_length_c 16.0881(14)
_cell_measurement_temperature 296(2)
_cell_volume 15343(3)
_computing_structure_refinement 'SHELXL-97 (Sheldrick, 1997)'
_computing_structure_solution 'SHELXS-97 (Sheldrick, 1990)'
_diffrn_ambient_temperature 296(2)
_diffrn_measured_fraction_theta_full 0.983
_diffrn_measured_fraction_theta_max 0.983
_diffrn_radiation_monochromator graphite
_diffrn_radiation_source 'fine-focus sealed tube'
_diffrn_radiation_type CuK\a
_diffrn_radiation_wavelength 1.54178
_diffrn_reflns_av_R_equivalents 0.0545
_diffrn_reflns_av_sigmaI/netI 0.0685
_diffrn_reflns_limit_h_max 25
_diffrn_reflns_limit_h_min -20
_diffrn_reflns_limit_k_max 26
_diffrn_reflns_limit_k_min -30
_diffrn_reflns_limit_l_max 11
_diffrn_reflns_limit_l_min -14
_diffrn_reflns_number 31034
_diffrn_reflns_theta_full 44.39
_diffrn_reflns_theta_max 44.39
_diffrn_reflns_theta_min 2.04
_exptl_absorpt_coefficient_mu 0.618
_exptl_absorpt_correction_T_max 0.9408
_exptl_absorpt_correction_T_min 0.7080
_exptl_crystal_density_diffrn 0.613
_exptl_crystal_density_method 'not measured'
_exptl_crystal_F_000 2864
_exptl_crystal_size_max 0.60
_exptl_crystal_size_mid 0.30
_exptl_crystal_size_min 0.10
_refine_diff_density_max 0.422
_refine_diff_density_min -0.343
_refine_diff_density_rms 0.049
_refine_ls_extinction_method none
_refine_ls_goodness_of_fit_ref 1.018
_refine_ls_hydrogen_treatment mixed
_refine_ls_matrix_type full
_refine_ls_number_parameters 344
_refine_ls_number_reflns 5918
_refine_ls_number_restraints 412
_refine_ls_restrained_S_all 1.069
_refine_ls_R_factor_all 0.1115
_refine_ls_R_factor_gt 0.0685
_refine_ls_shift/su_max 0.029
_refine_ls_shift/su_mean 0.003
_refine_ls_structure_factor_coef Fsqd
_refine_ls_weighting_details 'calc w=1/[\s^2^(Fo^2^)+(0.1000P)^2^+0.0454P] where P=(Fo^2^+2Fc^2^)/3'
_refine_ls_weighting_scheme calc
_refine_ls_wR_factor_gt 0.1823
_refine_ls_wR_factor_ref 0.1957
_reflns_number_gt 3024
_reflns_number_total 5918
_reflns_threshold_expression >2sigma(I)
_cod_data_source_file c2sc20601c.txt
_cod_data_source_block f
_cod_depositor_comments
;
The following automatic conversions were performed:

'_symmetry_cell_setting' value 'Orthorhombic' changed to
'orthorhombic' according to
/usr/data/users/saulius/automatic-downloads/retrospective/RSC/lib/dictionaries/cif_core.dic
dictionary named 'cif_core.dic' version 2.4.2 from 2011-04-26.

Automatic conversion script
Id: cif_fix_values 2281 2013-09-26 08:29:07Z andrius 
;
_cod_original_cell_volume 15343(2)
_cod_original_sg_symbol_H-M Pban
_cod_database_code 1515077

loop_
_symmetry_equiv_pos_as_xyz
'x, y, z'
'-x+1/2, -y+1/2, z'
'-x+1/2, y, -z'
'x, -y+1/2, -z'
'-x, -y, -z'
'x-1/2, y-1/2, -z'
'x-1/2, -y, z'
'-x, y-1/2, z'

loop_
_atom_site_label
_atom_site_type_symbol
_atom_site_fract_x
_atom_site_fract_y
_atom_site_fract_z
_atom_site_U_iso_or_equiv
_atom_site_adp_type
_atom_site_occupancy
_atom_site_symmetry_multiplicity
_atom_site_calc_flag
_atom_site_refinement_flags
_atom_site_disorder_group
O6 O 1.02730(18) 0.46426(13) -0.3911(3) 0.0740(16) Uani 1 1 d U 1
O4 O 0.95005(18) 0.46165(13) -0.4251(3) 0.0842(17) Uani 1 1 d U 1
C4B C 0.9851(4) 0.4529(2) -0.3810(5) 0.069(2) Uani 1 1 d U 1
C1A C 1.07048(18) 0.23730(10) 0.0924(3) 0.070(2) Uani 1 1 d GU 1
H1A H 1.0766 0.2153 0.0588 0.084 Uiso 1 1 calc R 1
C2A C 1.03193(15) 0.26151(14) 0.0762(2) 0.0556(18) Uani 1 1 d GU 1
C3A C 1.02280(13) 0.29441(12) 0.1265(3) 0.067(2) Uani 1 1 d GU 1
H3A H 0.9970 0.3106 0.1157 0.080 Uiso 1 1 calc R 1
C4A C 1.05221(18) 0.30310(11) 0.1930(3) 0.073(2) Uani 1 1 d GU 1
C5A C 1.09076(16) 0.27889(14) 0.2092(2) 0.086(2) Uani 1 1 d GU 1
H5A H 1.1104 0.2847 0.2537 0.103 Uiso 1 1 calc R 1
C6A C 1.09989(14) 0.24599(13) 0.1589(3) 0.090(2) Uani 1 1 d GU 1
Cu1 Cu 1.04495(3) 0.50123(2) 0.52064(5) 0.0618(4) Uani 1 1 d U 1
C7A C 1.0436(2) 0.33906(11) 0.2481(2) 0.073(2) Uani 1 1 d GU 1
C8A C 0.99759(17) 0.35104(14) 0.2618(3) 0.088(2) Uani 1 1 d GU 1
H8A H 0.9730 0.3371 0.2372 0.106 Uiso 1 1 calc R 1
C9A C 0.98830(14) 0.38380(15) 0.3124(3) 0.093(3) Uani 1 1 d GU 1
H9A H 0.9575 0.3918 0.3216 0.111 Uiso 1 1 calc R 1
C10A C 1.0250(2) 0.40458(11) 0.3493(2) 0.069(2) Uani 1 1 d GU 1
C11A C 1.07103(17) 0.39260(14) 0.3356(3) 0.089(2) Uani 1 1 d GU 1
H11A H 1.0956 0.4065 0.3603 0.107 Uiso 1 1 calc R 1
C12A C 1.08031(14) 0.35984(15) 0.2850(3) 0.109(3) Uani 1 1 d GU 1
H12A H 1.1111 0.3518 0.2758 0.131 Uiso 1 1 calc R 1
C2B C 1.0172(4) 0.4415(2) 0.4072(4) 0.070(2) Uani 1 1 d U 1
C13A C 0.96709(15) 0.28712(11) -0.0206(3) 0.0576(19) Uani 1 1 d GU 1
C14A C 0.97631(13) 0.31238(14) -0.0872(3) 0.066(2) Uani 1 1 d GU 1
H14A H 1.0024 0.3079 -0.1206 0.079 Uiso 1 1 calc R 1
C15A C 0.94651(17) 0.34428(12) -0.1040(2) 0.070(2) Uani 1 1 d GU 1
C16A C 0.90750(15) 0.35091(11) -0.0541(3) 0.078(2) Uani 1 1 d GU 1
H16A H 0.8876 0.3722 -0.0653 0.093 Uiso 1 1 calc R 1
C17A C 0.89829(14) 0.32565(15) 0.0126(3) 0.084(2) Uani 1 1 d GU 1
C18A C 0.92808(17) 0.29376(13) 0.0293(2) 0.070(2) Uani 1 1 d GU 1
H18A H 0.9219 0.2769 0.0739 0.084 Uiso 1 1 calc R 1
O5 O 0.97308(19) 0.45256(13) 0.4094(3) 0.0810(17) Uani 1 1 d U 1
C19A C 0.9556(2) 0.37180(12) -0.1771(2) 0.079(2) Uani 1 1 d GU 1
C20A C 1.00133(17) 0.38377(13) -0.1932(3) 0.082(2) Uani 1 1 d GU 1
H20A H 1.0257 0.3745 -0.1600 0.099 Uiso 1 1 calc R 1
C21A C 1.01064(15) 0.40955(14) -0.2590(3) 0.089(2) Uani 1 1 d GU 1
H21A H 1.0413 0.4176 -0.2698 0.107 Uiso 1 1 calc R 1
C22A C 0.9742(2) 0.42336(11) -0.3086(2) 0.069(2) Uani 1 1 d GU 1
C23A C 0.92842(17) 0.41139(14) -0.2925(3) 0.104(3) Uani 1 1 d GU 1
H23A H 0.9040 0.4206 -0.3257 0.124 Uiso 1 1 calc R 1
C24A C 0.91912(15) 0.38561(14) -0.2267(3) 0.113(3) Uani 1 1 d GU 1
H24A H 0.8885 0.3776 -0.2159 0.135 Uiso 1 1 calc R 1
C1C C 0.9990(3) 0.2500 0.0000 0.059(2) Uani 1 2 d SU 1
C25A C 1.1428(2) 0.2177(2) 0.1788(4) 0.105(3) Uiso 1 1 d GDU 1
C26A C 1.1846(3) 0.23412(18) 0.2073(5) 0.121(6) Uiso 0.575(8) 1 d PGDU 1
C27A C 1.2223(2) 0.2094(3) 0.2259(5) 0.117(6) Uiso 0.575(8) 1 d PGDU 1
C28A C 1.2182(3) 0.1682(3) 0.2160(5) 0.225(5) Uiso 1 1 d GDU .
C29A C 1.1765(4) 0.15179(17) 0.1875(6) 0.163(7) Uiso 0.575(8) 1 d PGDU 1
C30A C 1.1387(3) 0.1765(2) 0.1689(5) 0.131(6) Uiso 0.575(8) 1 d PGDU 1
O3 O 1.05197(18) 0.45586(13) 0.4435(3) 0.0829(17) Uani 1 1 d U .
C31A C 0.8563(2) 0.3346(2) 0.0711(5) 0.112(3) Uiso 1 1 d GDU .
C32A C 0.8597(3) 0.3293(2) 0.1566(5) 0.159(7) Uiso 0.619(8) 1 d PGDU 1
C33A C 0.8219(4) 0.3388(3) 0.2075(3) 0.194(8) Uiso 0.619(8) 1 d PGDU 1
C34A C 0.7808(3) 0.3537(2) 0.1728(6) 0.200(4) Uiso 1 1 d GDU .
C35A C 0.7775(2) 0.3590(2) 0.0873(6) 0.112(5) Uiso 0.619(8) 1 d PGDU 1
C36A C 0.8152(3) 0.3494(3) 0.0365(4) 0.137(6) Uiso 0.619(8) 1 d PGDU 1
O1 O 1.2610(7) 0.1232(5) 0.3080(11) 0.361(11) Uiso 0.608(12) 1 d PDU 1
C3B C 0.7383(5) 0.3650(4) 0.2367(9) 0.263 Uiso 1 1 d DU .
C1B C 1.2635(5) 0.1418(4) 0.2380(9) 0.296 Uiso 1 1 d DU .
O2 O 1.2965(6) 0.1520(5) 0.1806(13) 0.374(12) Uiso 0.608(12) 1 d PDU 1
O7 O 1.11895(17) 0.50068(14) 0.5561(3) 0.1289(19) Uani 1 1 d U .
O8 O 0.7554(5) 0.3771(5) 0.3075(9) 0.305(10) Uiso 0.638(14) 1 d PDU 1
O9 O 0.6990(5) 0.3546(5) 0.1984(9) 0.280(8) Uiso 0.638(14) 1 d PDU 1
C27B C 1.2006(7) 0.1914(6) 0.2793(12) 0.199(11) Uiso 0.425(8) 1 d PDU 2
C26B C 1.1589(6) 0.2120(5) 0.2560(10) 0.146(9) Uiso 0.425(8) 1 d PDU 2
C29B C 1.2132(10) 0.1837(9) 0.1318(13) 0.347(19) Uiso 0.425(8) 1 d PDU 2
C30B C 1.1705(7) 0.2062(6) 0.1083(10) 0.168(11) Uiso 0.425(8) 1 d PDU 2
O1B O 1.2531(6) 0.1048(5) 0.2227(11) 0.196(10) Uiso 0.392(12) 1 d PDU 2
O2B O 1.2991(5) 0.1597(4) 0.2649(9) 0.138(8) Uiso 0.392(12) 1 d PDU 2
C33B C 0.7873(7) 0.3128(6) 0.1480(13) 0.235(14) Uiso 0.381(8) 1 d PDU 2
C32B C 0.8235(7) 0.3009(6) 0.0890(14) 0.221(14) Uiso 0.381(8) 1 d PDU 2
C35B C 0.8073(9) 0.3827(6) 0.1357(16) 0.232(14) Uiso 0.381(8) 1 d PDU 2
C36B C 0.8344(7) 0.3727(6) 0.0658(12) 0.131(9) Uiso 0.381(8) 1 d PDU 2
O8B O 0.7341(7) 0.3356(6) 0.2917(12) 0.230(13) Uiso 0.362(14) 1 d PDU 2
O9B O 0.7070(6) 0.3884(6) 0.2075(10) 0.159(10) Uiso 0.362(14) 1 d PDU 2

loop_
_atom_site_aniso_label
_atom_site_aniso_U_11
_atom_site_aniso_U_22
_atom_site_aniso_U_33
_atom_site_aniso_U_23
_atom_site_aniso_U_13
_atom_site_aniso_U_12
O6 0.080(4) 0.078(3) 0.064(3) 0.032(3) 0.007(3) 0.002(3)
O4 0.103(5) 0.079(4) 0.070(4) 0.018(3) -0.008(3) 0.009(3)
C4B 0.104(7) 0.057(5) 0.046(5) 0.003(4) 0.010(5) 0.022(6)
C1A 0.082(6) 0.053(4) 0.074(5) -0.019(4) 0.003(4) 0.008(4)
C2A 0.059(5) 0.051(4) 0.057(5) 0.004(4) -0.002(4) -0.007(4)
C3A 0.072(6) 0.061(5) 0.067(5) -0.017(4) -0.004(4) 0.005(4)
C4A 0.066(6) 0.078(5) 0.076(5) -0.017(4) -0.012(4) 0.007(4)
C5A 0.088(6) 0.081(6) 0.089(5) -0.032(4) -0.043(5) 0.003(4)
C6A 0.086(6) 0.073(5) 0.111(7) -0.019(4) -0.043(5) 0.022(4)
Cu1 0.0836(8) 0.0528(6) 0.0490(7) 0.0001(6) 0.0002(5) -0.0024(6)
C7A 0.066(5) 0.079(5) 0.073(5) -0.022(4) -0.007(5) -0.015(4)
C8A 0.067(5) 0.118(6) 0.080(5) -0.042(4) -0.006(5) -0.015(5)
C9A 0.079(6) 0.094(6) 0.105(6) -0.047(4) -0.012(5) 0.013(5)
C10A 0.095(6) 0.057(5) 0.055(5) -0.008(3) 0.008(5) 0.010(4)
C11A 0.085(6) 0.082(6) 0.099(6) -0.037(4) -0.012(5) 0.000(5)
C12A 0.075(6) 0.110(7) 0.141(7) -0.062(5) -0.013(5) 0.013(5)
C2B 0.116(7) 0.052(5) 0.043(5) 0.005(3) 0.011(6) -0.002(5)
C13A 0.078(6) 0.052(4) 0.043(4) 0.003(3) -0.001(4) 0.006(4)
C14A 0.081(6) 0.065(5) 0.052(5) 0.009(3) 0.007(4) 0.020(4)
C15A 0.086(6) 0.061(5) 0.064(5) 0.010(4) 0.022(4) 0.012(4)
C16A 0.080(6) 0.067(5) 0.086(6) 0.022(4) 0.009(4) 0.023(4)
C17A 0.091(6) 0.089(6) 0.073(5) 0.033(4) 0.019(4) 0.027(4)
C18A 0.088(6) 0.070(5) 0.051(5) 0.025(4) 0.006(4) 0.009(4)
O5 0.097(5) 0.070(3) 0.075(3) -0.015(3) -0.002(3) 0.003(3)
C19A 0.097(6) 0.069(5) 0.070(5) 0.021(4) 0.008(5) 0.017(5)
C20A 0.077(6) 0.080(5) 0.090(6) 0.041(4) -0.019(5) -0.008(5)
C21A 0.097(6) 0.092(6) 0.078(6) 0.028(4) 0.000(5) 0.003(5)
C22A 0.103(6) 0.055(5) 0.050(5) 0.009(3) 0.005(4) 0.003(4)
C23A 0.108(6) 0.109(7) 0.095(6) 0.054(5) 0.003(5) 0.000(5)
C24A 0.098(6) 0.111(7) 0.129(7) 0.063(5) -0.008(5) 0.001(5)
C1C 0.075(7) 0.053(5) 0.050(6) -0.006(5) 0.000 0.000
O3 0.110(5) 0.065(3) 0.074(4) -0.032(3) -0.009(3) -0.003(3)
O7 0.095(4) 0.141(4) 0.151(4) -0.020(4) -0.028(3) -0.019(4)

loop_
_atom_type_symbol
_atom_type_description
_atom_type_scat_dispersion_real
_atom_type_scat_dispersion_imag
_atom_type_scat_source
C C 0.0181 0.0091 'International Tables Vol C Tables 4.2.6.8 and 6.1.1.4'
H H 0.0000 0.0000 'International Tables Vol C Tables 4.2.6.8 and 6.1.1.4'
O O 0.0492 0.0322 'International Tables Vol C Tables 4.2.6.8 and 6.1.1.4'
Cu Cu -1.9646 0.5888 'International Tables Vol C Tables 4.2.6.8 and 6.1.1.4'

loop_
_geom_angle_atom_site_label_1
_geom_angle_atom_site_label_2
_geom_angle_atom_site_label_3
_geom_angle
_geom_angle_site_symmetry_1
_geom_angle_site_symmetry_3
C4B O6 Cu1 121.8(5) . 1_554
C4B O4 Cu1 121.7(6) . 5_765
O4 C4B O6 127.6(8) . .
O4 C4B C22A 114.1(8) . .
O6 C4B C22A 118.3(8) . .
C2A C1A C6A 120.0 . .
C3A C2A C1A 120.0 . .
C3A C2A C1C 121.9(4) . .
C1A C2A C1C 118.1(4) . .
C2A C3A C4A 120.0 . .
C5A C4A C3A 120.0 . .
C5A C4A C7A 118.8(4) . .
C3A C4A C7A 121.2(4) . .
C4A C5A C6A 120.0 . .
C5A C6A C1A 120.0 . .
C5A C6A C25A 120.1(5) . .
C1A C6A C25A 119.9(5) . .
O6 Cu1 O3 89.8(2) 1_556 .
O6 Cu1 O5 90.77(19) 1_556 5_766
O3 Cu1 O5 170.2(2) . 5_766
O6 Cu1 O4 168.9(2) 1_556 5_765
O3 Cu1 O4 89.19(19) . 5_765
O5 Cu1 O4 88.34(19) 5_766 5_765
O6 Cu1 O7 93.1(2) 1_556 .
O3 Cu1 O7 93.4(2) . .
O5 Cu1 O7 96.3(2) 5_766 .
O4 Cu1 O7 98.0(2) 5_765 .
O6 Cu1 Cu1 84.99(15) 1_556 5_766
O3 Cu1 Cu1 85.22(16) . 5_766
O5 Cu1 Cu1 85.13(16) 5_766 5_766
O4 Cu1 Cu1 83.95(15) 5_765 5_766
O7 Cu1 Cu1 177.66(14) . 5_766
C8A C7A C12A 120.0 . .
C8A C7A C4A 118.4(4) . .
C12A C7A C4A 121.6(4) . .
C9A C8A C7A 120.0 . .
C10A C9A C8A 120.0 . .
C9A C10A C11A 120.0 . .
C9A C10A C2B 122.8(5) . .
C11A C10A C2B 117.2(5) . .
C12A C11A C10A 120.0 . .
C11A C12A C7A 120.0 . .
O3 C2B O5 130.0(8) . .
O3 C2B C10A 117.9(8) . .
O5 C2B C10A 112.1(7) . .
C14A C13A C18A 120.0 . .
C14A C13A C1C 122.1(4) . .
C18A C13A C1C 117.9(4) . .
C13A C14A C15A 120.0 . .
C14A C15A C16A 120.0 . .
C14A C15A C19A 120.8(4) . .
C16A C15A C19A 119.2(4) . .
C17A C16A C15A 120.0 . .
C16A C17A C18A 120.0 . .
C16A C17A C31A 119.8(5) . .
C18A C17A C31A 120.1(5) . .
C17A C18A C13A 120.0 . .
C2B O5 Cu1 119.0(5) . 5_766
C20A C19A C24A 120.0 . .
C20A C19A C15A 118.7(4) . .
C24A C19A C15A 121.3(4) . .
C19A C20A C21A 120.0 . .
C22A C21A C20A 120.0 . .
C21A C22A C23A 120.0 . .
C21A C22A C4B 119.3(5) . .
C23A C22A C4B 120.6(5) . .
C24A C23A C22A 120.0 . .
C23A C24A C19A 120.0 . .
C13A C1C C13A 109.4(7) 4 .
C13A C1C C2A 111.7(2) 4 .
C13A C1C C2A 108.2(2) . .
C13A C1C C2A 108.2(4) 4 4
C13A C1C C2A 111.7(4) . 4
C2A C1C C2A 107.6(8) . 4
C26A C25A C30A 120.0 . .
C26A C25A C6A 119.7(6) . .
C30A C25A C6A 120.3(6) . .
C27A C26A C25A 120.0 . .
C26A C27A C28A 120.0 . .
C27B C28A C29A 98.8(8) . .
C27B C28A C27A 52.2(8) . .
C29A C28A C27A 120.0 . .
C27B C28A C29B 116.9(13) . .
C29A C28A C29B 75.5(13) . .
C27A C28A C29B 76.3(13) . .
C27B C28A C1B 116.2(11) . .
C29A C28A C1B 123.1(9) . .
C27A C28A C1B 116.9(9) . .
C29B C28A C1B 118.7(11) . .
C28A C29A C30A 120.0 . .
C29A C30A C25A 120.0 . .
C2B O3 Cu1 120.6(5) . .
C32A C31A C36A 120.0 . .
C32A C31A C36B 101.7(8) . .
C36A C31A C36B 44.4(9) . .
C32A C31A C32B 75.9(8) . .
C36A C31A C32B 79.4(9) . .
C36B C31A C32B 114.3(13) . .
C32A C31A C17A 121.5(7) . .
C36A C31A C17A 118.4(7) . .
C36B C31A C17A 118.4(10) . .
C32B C31A C17A 117.1(10) . .
C31A C32A C33A 120.0 . .
C34A C33A C32A 120.0 . .
C35B C34A C33A 87.8(11) . .
C35B C34A C35A 61.0(11) . .
C33A C34A C35A 120.0 . .
C35B C34A C33B 118.9(13) . .
C33A C34A C33B 70.3(7) . .
C35A C34A C33B 81.7(8) . .
C35B C34A C3B 121.3(11) . .
C33A C34A C3B 117.2(9) . .
C35A C34A C3B 122.8(9) . .
C33B C34A C3B 119.4(11) . .
C34A C35A C36A 120.0 . .
C35A C36A C31A 120.0 . .
O9B C3B O8 113.3(15) . .
O9B C3B O9 52.9(10) . .
O8 C3B O9 143.5(15) . .
O9B C3B O8B 129.3(17) . .
O8 C3B O8B 71.5(12) . .
O9 C3B O8B 92.1(13) . .
O9B C3B C34A 115.5(13) . .
O8 C3B C34A 110.1(12) . .
O9 C3B C34A 105.9(12) . .
O8B C3B C34A 108.3(12) . .
O2B C1B O1 88.5(13) . .
O2B C1B O1B 135.1(16) . .
O1 C1B O1B 72.1(12) . .
O2B C1B O2 63.6(11) . .
O1 C1B O2 138.8(17) . .
O1B C1B O2 105.7(15) . .
O2B C1B C28A 117.6(12) . .
O1 C1B C28A 114.4(14) . .
O1B C1B C28A 107.3(13) . .
O2 C1B C28A 105.6(13) . .
C28A C27B C26B 112.5(15) . .
C30B C29B C28A 120.0(18) . .
C32B C33B C34A 122.1(18) . .
C33B C32B C31A 111.3(17) . .
C34A C35B C36B 119.1(18) . .
C35B C36B C31A 114.1(16) . .

loop_
_geom_bond_atom_site_label_1
_geom_bond_atom_site_label_2
_geom_bond_distance
_geom_bond_site_symmetry_2
O6 C4B 1.273(8) .
O6 Cu1 1.948(4) 1_554
O4 C4B 1.260(8) .
O4 Cu1 1.981(4) 5_765
C4B C22A 1.559(8) .
C1A C2A 1.3900 .
C1A C6A 1.3900 .
C2A C3A 1.3900 .
C2A C1C 1.593(6) .
C3A C4A 1.3900 .
C4A C5A 1.3900 .
C4A C7A 1.514(4) .
C5A C6A 1.3900 .
C6A C25A 1.579(6) .
Cu1 O6 1.948(4) 1_556
Cu1 O3 1.970(4) .
Cu1 O5 1.979(4) 5_766
Cu1 O4 1.981(4) 5_765
Cu1 O7 2.187(5) .
Cu1 Cu1 2.6509(18) 5_766
C7A C8A 1.3900 .
C7A C12A 1.3900 .
C8A C9A 1.3900 .
C9A C10A 1.3900 .
C10A C11A 1.3900 .
C10A C2B 1.563(8) .
C11A C12A 1.3900 .
C2B O3 1.247(8) .
C2B O5 1.312(8) .
C13A C14A 1.3900 .
C13A C18A 1.3900 .
C13A C1C 1.574(6) .
C14A C15A 1.3900 .
C15A C16A 1.3900 .
C15A C19A 1.516(4) .
C16A C17A 1.3900 .
C17A C18A 1.3900 .
C17A C31A 1.552(6) .
O5 Cu1 1.979(4) 5_766
C19A C20A 1.3900 .
C19A C24A 1.3900 .
C20A C21A 1.3900 .
C21A C22A 1.3900 .
C22A C23A 1.3900 .
C23A C24A 1.3900 .
C1C C13A 1.574(6) 4
C1C C2A 1.593(8) 4
C25A C26A 1.3900 .
C25A C30A 1.3900 .
C26A C27A 1.3900 .
C27A C28A 1.3900 .
C28A C27B 1.375(16) .
C28A C29A 1.3900 .
C28A C29B 1.457(18) .
C28A C1B 1.605(12) .
C29A C30A 1.3900 .
C31A C32A 1.3900 .
C31A C36A 1.3900 .
C31A C36B 1.421(14) .
C31A C32B 1.495(17) .
C32A C33A 1.3900 .
C33A C34A 1.3900 .
C34A C35B 1.366(17) .
C34A C35A 1.3900 .
C34A C33B 1.435(17) .
C34A C3B 1.634(11) .
C35A C36A 1.3900 .
O1 C1B 1.289(15) .
C3B O9B 1.277(14) .
C3B O8 1.303(13) .
C3B O9 1.328(14) .
C3B O8B 1.329(15) .
C1B O2B 1.256(13) .
C1B O1B 1.296(14) .
C1B O2 1.362(15) .
C27B C26B 1.425(16) .
C29B C30B 1.478(17) .
C33B C32B 1.459(17) .
C35B C36B 1.406(17) .
